data_4336554
loop_
_publ_author_name
'Aleksandra Gerus'
'Katarzyna \'Slepokura'
'Jerzy Lisowski'

_publ_contact_author_address
;
Department of Chemistry, 
University of Wroclaw, 
14 F. Joliot-Curie
50-383 Wroclaw,
Poland
;
_publ_contact_author_email jerzy.lisowski@chem.uni.wroc.pl
_publ_contact_author_fax '+48 71 3282348'
_publ_contact_author_name 'Jerzy Lisowski'
_publ_contact_author_phone '+48 71 3757252'
_publ_section_title
;
 Anion and Solvent Induced Chirality Inversion in Macrocyclic Lanthanide
 Complexes
;
_journal_name_full 'Inorganic Chemistry'
_journal_page_first 12450
_journal_page_last 12460
_journal_paper_doi 10.1021/ic401437r
_journal_volume 52
_journal_year 2013
_chemical_absolute_configuration rmad
_chemical_formula_moiety 'C26 H40 Cl N6 O Y, 2(Cl), C H4 O, 2(H2 O)'
_chemical_formula_sum 'C27 H48 Cl3 N6 O4 Y'
_chemical_formula_weight 715.97
_chemical_name_systematic
;
 ?
;
_space_group_crystal_system orthorhombic
_space_group_IT_number 19
_space_group_name_Hall 'P 2ac 2ab'
_space_group_name_H-M_alt 'P 21 21 21'
_symmetry_space_group_name_Hall 'P 2ac 2ab'
_symmetry_space_group_name_H-M 'P 21 21 21'
_atom_sites_solution_hydrogens mixed
_atom_sites_solution_primary direct
_atom_sites_solution_secondary difmap
_audit_creation_method SHELXL-2013
_cell_angle_alpha 90
_cell_angle_beta 90
_cell_angle_gamma 90
_cell_formula_units_Z 4
_cell_length_a 8.138(2)
_cell_length_b 16.612(3)
_cell_length_c 23.266(5)
_cell_measurement_reflns_used 28845
_cell_measurement_temperature 100(2)
_cell_measurement_theta_max 36.71
_cell_measurement_theta_min 2.89
_cell_volume 3145.3(12)
_computing_cell_refinement
;
CrysAlis RED, Oxford Diffraction Ltd.,
Version 1.171.33.42 (release 29-05-2009 CrysAlis171 .NET)
(compiled May 29 2009,17:40:42)
;
_computing_data_collection
;
CrysAlis CCD, Oxford Diffraction Ltd.,
Version 1.171.33.42 (release 29-05-2009 CrysAlis171 .NET)
(compiled May 29 2009,17:40:42)
;
_computing_data_reduction
;
CrysAlis RED, Oxford Diffraction Ltd.,
Version 1.171.33.42 (release 29-05-2009 CrysAlis171 .NET)
(compiled May 29 2009,17:40:42)
;
_computing_structure_refinement 'SHELXL-2013 (Sheldrick, 2013)'
_diffrn_ambient_temperature 100(2)
_diffrn_measured_fraction_theta_full 0.997
_diffrn_measured_fraction_theta_max 0.979
_diffrn_measurement_device_type
;
Kuma KM4 CCD kappa-geometry diffractometer with a Sapphire CCD camera
;
_diffrn_measurement_method 'omega scan'
_diffrn_radiation_type MoK\a
_diffrn_radiation_wavelength 0.71073
_diffrn_reflns_av_R_equivalents 0.0418
_diffrn_reflns_av_unetI/netI 0.0664
_diffrn_reflns_Laue_measured_fraction_full 0.997
_diffrn_reflns_Laue_measured_fraction_max 0.979
_diffrn_reflns_limit_h_max 13
_diffrn_reflns_limit_h_min -12
_diffrn_reflns_limit_k_max 27
_diffrn_reflns_limit_k_min -25
_diffrn_reflns_limit_l_max 35
_diffrn_reflns_limit_l_min -38
_diffrn_reflns_number 56084
_diffrn_reflns_point_group_measured_fraction_full 0.995
_diffrn_reflns_point_group_measured_fraction_max 0.962
_diffrn_reflns_theta_full 25.242
_diffrn_reflns_theta_max 36.797
_diffrn_reflns_theta_min 2.922
_diffrn_source 'Enhance (Mo) x-ray Source'
_exptl_absorpt_coefficient_mu 2.152
_exptl_absorpt_correction_T_max 0.838
_exptl_absorpt_correction_T_min 0.496
_exptl_absorpt_correction_type analytical
_exptl_absorpt_process_details
;
CrysAlis RED, Oxford Diffraction Ltd.,
Version 1.171.33.42 (release 29-05-2009 CrysAlis171 .NET)
(compiled May 29 2009,17:40:42)
Analytical numeric absorption correction using a multifaceted crystal
            model based on expressions derived by R.C. Clark & J.S. Reid.
(Clark, R. C. & Reid, J. S. (1995). Acta Cryst. A51, 887-897)
;
_exptl_crystal_colour colorless
_exptl_crystal_density_diffrn 1.512
_exptl_crystal_description plate
_exptl_crystal_F_000 1496
_exptl_crystal_size_max 0.40
_exptl_crystal_size_mid 0.34
_exptl_crystal_size_min 0.08
_refine_diff_density_max 0.673
_refine_diff_density_min -0.782
_refine_diff_density_rms 0.079
_refine_ls_abs_structure_details
;
 Flack x determined using 4387 quotients [(I+)-(I-)]/[(I+)+(I-)]
 (Parsons and Flack (2004), Acta Cryst. A60, s61).
;
_refine_ls_abs_structure_Flack -0.0225(12)
_refine_ls_extinction_method none
_refine_ls_goodness_of_fit_ref 1.007
_refine_ls_hydrogen_treatment constr
_refine_ls_matrix_type full
_refine_ls_number_parameters 365
_refine_ls_number_reflns 15163
_refine_ls_number_restraints 11
_refine_ls_restrained_S_all 1.007
_refine_ls_R_factor_all 0.0495
_refine_ls_R_factor_gt 0.0311
_refine_ls_shift/su_max 0.002
_refine_ls_shift/su_mean 0.000
_refine_ls_structure_factor_coef Fsqd
_refine_ls_weighting_details
;
 w=1/[\s^2^(Fo^2^)+(0.0225P)^2^]
 where P=(Fo^2^+2Fc^2^)/3
;
_refine_ls_weighting_scheme calc
_refine_ls_wR_factor_gt 0.0528
_refine_ls_wR_factor_ref 0.0546
_reflns_Friedel_coverage 0.789
_reflns_Friedel_fraction_full 0.993
_reflns_Friedel_fraction_max 0.940
_reflns_number_gt 11849
_reflns_number_total 15163
_reflns_threshold_expression 'I > 2\s(I)'
_cod_data_source_file ic401437r_si_002_6.cif
_cod_data_source_block aku3abs
_cod_database_code 4336554
_shelx_space_group_comment
;
The symmetry employed for this shelxl refinement is uniquely defined
by the following loop, which should always be used as a source of
symmetry information in preference to the above space-group names.
They are only intended as comments.
;
_shelx_estimated_absorpt_t_min 0.480
_shelx_estimated_absorpt_t_max 0.847
_shelxl_version_number 2013-2

loop_
_space_group_symop_operation_xyz
'x, y, z'
'-x+1/2, -y, z+1/2'
'-x, y+1/2, -z+1/2'
'x+1/2, -y+1/2, -z'

loop_
_atom_site_label
_atom_site_type_symbol
_atom_site_fract_x
_atom_site_fract_y
_atom_site_fract_z
_atom_site_U_iso_or_equiv
_atom_site_adp_type
_atom_site_occupancy
_atom_site_site_symmetry_order
_atom_site_calc_flag
_atom_site_refinement_flags_posn
_atom_site_refinement_flags_adp
_atom_site_refinement_flags_occupancy
_atom_site_disorder_assembly
_atom_site_disorder_group
Y1 Y 0.53334(2) 0.48461(2) 0.34469(2) 0.00941(4) Uani 1 1 d . . . . .
Cl1 Cl 0.73308(6) 0.35928(3) 0.35597(2) 0.01496(9) Uani 1 1 d . . . . .
Cl2 Cl 0.90657(6) 0.70743(3) 0.39252(2) 0.01654(9) Uani 1 1 d . . . . .
Cl3 Cl 1.00633(5) 0.51424(3) 0.23708(2) 0.02077(10) Uani 1 1 d . . . . .
N1 N 0.4724(2) 0.61150(9) 0.39485(6) 0.0129(3) Uani 1 1 d . . . . .
N2 N 0.60896(19) 0.48309(10) 0.44894(6) 0.0135(3) Uani 1 1 d . . . . .
H2N H 0.7123 0.4507 0.4517 0.016 Uiso 1 1 calc R U . . .
N3 N 0.29356(19) 0.44518(9) 0.40505(6) 0.0109(3) Uani 1 1 d . . . . .
H3N H 0.2547 0.4934 0.4268 0.013 Uiso 1 1 calc R U . . .
N4 N 0.3547(2) 0.38431(9) 0.29815(7) 0.0116(3) Uani 1 1 d . . . . .
N5 N 0.5969(2) 0.46115(9) 0.24096(6) 0.0114(3) Uani 1 1 d . . . . .
H5N H 0.7172 0.4713 0.2358 0.014 Uiso 1 1 calc R U . . .
N6 N 0.3662(2) 0.57670(9) 0.28365(7) 0.0120(3) Uani 1 1 d . . . . .
H6N H 0.2720 0.5439 0.2691 0.014 Uiso 1 1 calc R U . . .
C1 C 0.3743(2) 0.66693(11) 0.37057(8) 0.0132(4) Uani 1 1 d . . . . .
C2 C 0.3384(2) 0.73931(12) 0.39763(9) 0.0172(4) Uani 1 1 d . . . . .
H2 H 0.2716 0.7785 0.3792 0.021 Uiso 1 1 calc R U . . .
C3 C 0.4016(3) 0.75332(12) 0.45178(9) 0.0207(4) Uani 1 1 d . . . . .
H3 H 0.3775 0.8021 0.4713 0.025 Uiso 1 1 calc R U . . .
C4 C 0.4999(2) 0.69604(12) 0.47738(9) 0.0193(4) Uani 1 1 d . . . . .
H4 H 0.5428 0.7044 0.5149 0.023 Uiso 1 1 calc R U . . .
C5 C 0.5350(3) 0.62606(11) 0.44741(7) 0.0145(3) Uani 1 1 d . . . . .
C6 C 0.6501(2) 0.56353(12) 0.47166(8) 0.0163(4) Uani 1 1 d . . . . .
H6A H 0.7647 0.5773 0.4613 0.020 Uiso 1 1 calc R U . . .
H6B H 0.6415 0.5631 0.5141 0.020 Uiso 1 1 calc R U . . .
C7 C 0.4854(2) 0.43983(11) 0.48466(7) 0.0142(4) Uani 1 1 d . . . . .
H7 H 0.4150 0.4811 0.5040 0.017 Uiso 1 1 calc R U . . .
C8 C 0.5709(3) 0.39069(14) 0.53142(9) 0.0228(5) Uani 1 1 d . . . . .
H8A H 0.6286 0.4277 0.5580 0.027 Uiso 1 1 calc R U . . .
H8B H 0.6543 0.3553 0.5134 0.027 Uiso 1 1 calc R U . . .
C9 C 0.4498(3) 0.33897(15) 0.56572(9) 0.0288(5) Uani 1 1 d . . . . .
H9A H 0.5110 0.3045 0.5931 0.035 Uiso 1 1 calc R U . . .
H9B H 0.3756 0.3742 0.5881 0.035 Uiso 1 1 calc R U . . .
C10 C 0.3495(3) 0.28666(14) 0.52568(10) 0.0260(5) Uani 1 1 d . . . . .
H10A H 0.2709 0.2543 0.5485 0.031 Uiso 1 1 calc R U . . .
H10B H 0.4235 0.2491 0.5051 0.031 Uiso 1 1 calc R U . . .
C11 C 0.2550(3) 0.33740(12) 0.48189(9) 0.0185(4) Uani 1 1 d . . . . .
H11A H 0.1770 0.3732 0.5022 0.022 Uiso 1 1 calc R U . . .
H11B H 0.1910 0.3016 0.4562 0.022 Uiso 1 1 calc R U . . .
C12 C 0.3739(2) 0.38812(11) 0.44609(8) 0.0125(3) Uani 1 1 d . . . . .
H12 H 0.4452 0.3507 0.4235 0.015 Uiso 1 1 calc R U . . .
C13 C 0.1547(2) 0.41196(11) 0.37180(8) 0.0136(4) Uani 1 1 d . . . . .
H13A H 0.0867 0.4568 0.3569 0.016 Uiso 1 1 calc R U . . .
H13B H 0.0850 0.3789 0.3975 0.016 Uiso 1 1 calc R U . . .
C14 C 0.2121(2) 0.36109(11) 0.32233(8) 0.0120(3) Uani 1 1 d . . . . .
C15 C 0.1202(2) 0.29774(12) 0.30081(8) 0.0157(4) Uani 1 1 d . . . . .
H15 H 0.0216 0.2814 0.3194 0.019 Uiso 1 1 calc R U . . .
C16 C 0.1742(3) 0.25849(12) 0.25174(9) 0.0187(4) Uani 1 1 d . . . . .
H16 H 0.1139 0.2145 0.2364 0.022 Uiso 1 1 calc R U . . .
C17 C 0.3188(3) 0.28459(12) 0.22514(9) 0.0166(4) Uani 1 1 d . . . . .
H17 H 0.3561 0.2600 0.1907 0.020 Uiso 1 1 calc R U . . .
C18 C 0.4066(2) 0.34708(11) 0.25003(8) 0.0127(3) Uani 1 1 d . . . . .
C19 C 0.5667(2) 0.37608(11) 0.22506(8) 0.0138(4) Uani 1 1 d . . . . .
H19A H 0.6577 0.3421 0.2395 0.017 Uiso 1 1 calc R U . . .
H19B H 0.5634 0.3710 0.1827 0.017 Uiso 1 1 calc R U . . .
C20 C 0.5084(2) 0.51702(12) 0.20143(7) 0.0124(3) Uani 1 1 d . . . . .
H20 H 0.4015 0.4912 0.1911 0.015 Uiso 1 1 calc R U . . .
C21 C 0.6053(2) 0.52963(12) 0.14572(8) 0.0182(4) Uani 1 1 d . . . . .
H21A H 0.7143 0.5528 0.1548 0.022 Uiso 1 1 calc R U . . .
H21B H 0.6228 0.4770 0.1267 0.022 Uiso 1 1 calc R U . . .
C22 C 0.5140(3) 0.58578(12) 0.10506(8) 0.0212(4) Uani 1 1 d . . . . .
H22A H 0.4080 0.5612 0.0937 0.025 Uiso 1 1 calc R U . . .
H22B H 0.5801 0.5945 0.0699 0.025 Uiso 1 1 calc R U . . .
C23 C 0.4832(3) 0.66605(12) 0.13487(9) 0.0225(4) Uani 1 1 d . . . . .
H23A H 0.4230 0.7024 0.1085 0.027 Uiso 1 1 calc R U . . .
H23B H 0.5897 0.6916 0.1444 0.027 Uiso 1 1 calc R U . . .
C24 C 0.3835(3) 0.65425(12) 0.18981(8) 0.0174(4) Uani 1 1 d . . . . .
H24A H 0.2741 0.6322 0.1799 0.021 Uiso 1 1 calc R U . . .
H24B H 0.3668 0.7070 0.2087 0.021 Uiso 1 1 calc R U . . .
C25 C 0.4697(3) 0.59698(10) 0.23172(7) 0.0122(3) Uani 1 1 d . . . . .
H25 H 0.5748 0.6222 0.2448 0.015 Uiso 1 1 calc R U . . .
C26 C 0.2927(3) 0.64568(12) 0.31458(8) 0.0177(4) Uani 1 1 d . . . . .
H26A H 0.1757 0.6334 0.3222 0.021 Uiso 1 1 calc R U . . .
H26B H 0.2963 0.6934 0.2891 0.021 Uiso 1 1 calc R U . . .
O1M O 1.0168(3) 0.89727(12) 0.37365(9) 0.0536(5) Uiso 0.524(6) 1 d D . P A 1
H1M H 0.9943 0.9433 0.3609 0.080 Uiso 0.524(6) 1 calc R U P A 1
C1M C 1.0776(10) 0.8488(4) 0.3285(3) 0.079(3) Uiso 0.524(6) 1 d D . P A 1
H1A H 1.1968 0.8561 0.3253 0.119 Uiso 0.524(6) 1 calc R U P A 1
H1B H 1.0251 0.8646 0.2923 0.119 Uiso 0.524(6) 1 calc R U P A 1
H1C H 1.0532 0.7922 0.3366 0.119 Uiso 0.524(6) 1 calc R U P A 1
O10M O 1.0168(3) 0.89727(12) 0.37365(9) 0.0536(5) Uiso 0.476(6) 1 d D . P A 2
H10M H 0.9587 0.8591 0.3858 0.080 Uiso 0.476(6) 1 calc R U P A 2
C10M C 0.9507(10) 0.9709(3) 0.3928(3) 0.069(2) Uiso 0.476(6) 1 d D . P A 2
H1D H 0.9454 0.9709 0.4348 0.103 Uiso 0.476(6) 1 calc R U P A 2
H1E H 0.8400 0.9777 0.3770 0.103 Uiso 0.476(6) 1 calc R U P A 2
H1F H 1.0209 1.0153 0.3798 0.103 Uiso 0.476(6) 1 calc R U P A 2
O1W O 0.76680(17) 0.56192(8) 0.33138(6) 0.0164(3) Uani 1 1 d D . . . .
H1W H 0.7962 0.6042 0.3482 0.025 Uiso 1 1 d DR U . . .
H2W H 0.8393 0.5468 0.3081 0.025 Uiso 1 1 d DR U . . .
O2W O 0.6932(2) 0.87861(10) 0.42334(7) 0.0325(4) Uani 1 1 d D . . . .
H3W H 0.7157 0.8293 0.4228 0.049 Uiso 1 1 d DR U . . .
H4W H 0.7748 0.9058 0.4126 0.049 Uiso 1 1 d DR U . . .
O3W O 1.10157(19) 0.56944(9) 0.46563(7) 0.0236(3) Uani 1 1 d D . . . .
H5W H 1.0594 0.6080 0.4475 0.035 Uiso 1 1 d DR U . . .
H6W H 1.1297 0.5843 0.4987 0.035 Uiso 1 1 d DR U . . .

loop_
_atom_site_aniso_label
_atom_site_aniso_U_11
_atom_site_aniso_U_22
_atom_site_aniso_U_33
_atom_site_aniso_U_23
_atom_site_aniso_U_13
_atom_site_aniso_U_12
Y1 0.00951(7) 0.01005(7) 0.00867(7) -0.00037(7) 0.00013(6) -0.00013(7)
Cl1 0.0124(2) 0.0150(2) 0.0175(2) 0.00100(16) 0.00008(16) 0.00289(16)
Cl2 0.0192(2) 0.0158(2) 0.0147(2) -0.00151(17) -0.00124(17) -0.00239(18)
Cl3 0.0129(2) 0.0294(2) 0.0200(2) -0.0042(2) 0.00142(15) -0.0014(2)
N1 0.0117(7) 0.0146(7) 0.0123(7) -0.0013(5) 0.0026(6) -0.0029(6)
N2 0.0107(7) 0.0176(7) 0.0123(7) 0.0000(7) 0.0008(5) -0.0003(7)
N3 0.0103(7) 0.0125(7) 0.0101(7) -0.0006(6) -0.0013(5) 0.0007(6)
N4 0.0119(7) 0.0113(7) 0.0116(7) -0.0001(6) -0.0006(6) 0.0013(6)
N5 0.0113(7) 0.0120(7) 0.0109(7) 0.0001(5) 0.0005(6) -0.0003(6)
N6 0.0126(8) 0.0119(7) 0.0115(7) -0.0012(6) 0.0005(6) 0.0017(6)
C1 0.0121(9) 0.0127(9) 0.0150(9) -0.0011(7) 0.0047(7) -0.0019(7)
C2 0.0143(9) 0.0137(9) 0.0238(10) -0.0023(8) 0.0064(8) -0.0007(7)
C3 0.0173(10) 0.0190(10) 0.0257(11) -0.0121(8) 0.0072(8) -0.0041(8)
C4 0.0153(10) 0.0239(10) 0.0189(9) -0.0100(8) 0.0033(7) -0.0044(7)
C5 0.0117(8) 0.0188(9) 0.0129(8) -0.0032(6) 0.0030(7) -0.0049(8)
C6 0.0144(9) 0.0219(10) 0.0127(9) -0.0031(7) -0.0018(7) -0.0039(8)
C7 0.0123(9) 0.0200(9) 0.0103(8) 0.0020(7) -0.0001(6) 0.0011(7)
C8 0.0179(11) 0.0342(12) 0.0163(10) 0.0088(8) -0.0033(7) 0.0005(9)
C9 0.0240(12) 0.0429(14) 0.0194(10) 0.0166(9) 0.0001(9) 0.0015(11)
C10 0.0239(11) 0.0266(11) 0.0274(12) 0.0149(9) 0.0045(9) 0.0007(9)
C11 0.0151(10) 0.0208(10) 0.0197(10) 0.0067(8) 0.0034(7) -0.0010(8)
C12 0.0113(9) 0.0138(9) 0.0125(9) 0.0025(7) 0.0010(6) 0.0019(7)
C13 0.0099(8) 0.0166(9) 0.0141(9) -0.0015(7) 0.0002(6) 0.0001(7)
C14 0.0120(9) 0.0118(8) 0.0123(8) 0.0013(7) -0.0016(6) 0.0016(7)
C15 0.0135(9) 0.0166(9) 0.0171(9) -0.0017(7) 0.0001(7) -0.0030(7)
C16 0.0188(10) 0.0165(9) 0.0209(10) -0.0045(8) -0.0025(7) -0.0041(8)
C17 0.0188(10) 0.0153(9) 0.0158(9) -0.0040(7) -0.0004(7) 0.0000(8)
C18 0.0135(8) 0.0128(9) 0.0117(8) 0.0007(7) -0.0012(6) 0.0040(7)
C19 0.0159(10) 0.0123(8) 0.0134(8) -0.0029(7) 0.0016(6) 0.0008(7)
C20 0.0121(8) 0.0146(7) 0.0106(7) 0.0020(7) 0.0003(5) 0.0005(7)
C21 0.0166(9) 0.0239(11) 0.0141(9) 0.0031(7) 0.0033(7) 0.0036(7)
C22 0.0188(10) 0.0318(11) 0.0131(9) 0.0075(8) 0.0030(7) 0.0052(9)
C23 0.0236(11) 0.0242(10) 0.0198(9) 0.0105(8) 0.0011(8) 0.0022(9)
C24 0.0203(10) 0.0162(9) 0.0157(9) 0.0039(7) 0.0005(7) 0.0035(8)
C25 0.0127(8) 0.0121(8) 0.0119(8) 0.0016(6) 0.0003(7) -0.0011(7)
C26 0.0207(10) 0.0165(9) 0.0158(9) -0.0012(8) 0.0002(7) 0.0073(8)
O1W 0.0153(7) 0.0169(7) 0.0170(7) -0.0054(5) 0.0031(5) -0.0042(5)
O2W 0.0390(10) 0.0258(8) 0.0327(9) -0.0004(7) 0.0089(8) 0.0003(8)
O3W 0.0266(8) 0.0214(7) 0.0229(8) -0.0035(6) -0.0012(6) 0.0068(6)

loop_
_atom_type_symbol
_atom_type_description
_atom_type_scat_dispersion_real
_atom_type_scat_dispersion_imag
_atom_type_scat_source
C C 0.0033 0.0016 'International Tables Vol C Tables 4.2.6.8 and 6.1.1.4'
H H 0.0000 0.0000 'International Tables Vol C Tables 4.2.6.8 and 6.1.1.4'
N N 0.0061 0.0033 'International Tables Vol C Tables 4.2.6.8 and 6.1.1.4'
O O 0.0106 0.0060 'International Tables Vol C Tables 4.2.6.8 and 6.1.1.4'
Cl Cl 0.1484 0.1585 'International Tables Vol C Tables 4.2.6.8 and 6.1.1.4'
Y Y -2.7962 3.5667 'International Tables Vol C Tables 4.2.6.8 and 6.1.1.4'

loop_
_geom_angle_atom_site_label_1
_geom_angle_atom_site_label_2
_geom_angle_atom_site_label_3
_geom_angle
O1W Y1 N1 75.73(5)
O1W Y1 N4 143.27(5)
N1 Y1 N4 132.03(6)
O1W Y1 N6 91.79(5)
N1 Y1 N6 68.55(5)
N4 Y1 N6 80.94(5)
O1W Y1 N3 149.80(5)
N1 Y1 N3 78.46(5)
N4 Y1 N3 66.90(5)
N6 Y1 N3 93.16(5)
O1W Y1 N5 77.72(5)
N1 Y1 N5 129.32(5)
N4 Y1 N5 65.92(5)
N6 Y1 N5 70.02(5)
N3 Y1 N5 131.72(5)
O1W Y1 N2 86.18(5)
N1 Y1 N2 66.32(5)
N4 Y1 N2 124.37(5)
N6 Y1 N2 133.87(5)
N3 Y1 N2 69.12(5)
N5 Y1 N2 152.08(5)
O1W Y1 Cl1 86.89(4)
N1 Y1 Cl1 138.47(4)
N4 Y1 Cl1 82.77(4)
N6 Y1 Cl1 150.73(4)
N3 Y1 Cl1 102.57(4)
N5 Y1 Cl1 81.16(4)
N2 Y1 Cl1 75.26(4)
C1 N1 C5 118.93(16)
C1 N1 Y1 120.51(12)
C5 N1 Y1 120.56(12)
C6 N2 C7 112.96(15)
C6 N2 Y1 113.19(11)
C7 N2 Y1 112.31(11)
C6 N2 H2N 105.9
C7 N2 H2N 105.9
Y1 N2 H2N 105.9
C13 N3 C12 115.60(15)
C13 N3 Y1 113.73(11)
C12 N3 Y1 100.61(10)
C13 N3 H3N 108.8
C12 N3 H3N 108.8
Y1 N3 H3N 108.8
C14 N4 C18 119.09(16)
C14 N4 Y1 121.28(12)
C18 N4 Y1 119.41(13)
C19 N5 C20 111.06(14)
C19 N5 Y1 110.82(11)
C20 N5 Y1 113.47(10)
C19 N5 H5N 107.0
C20 N5 H5N 107.0
Y1 N5 H5N 107.0
C26 N6 C25 116.21(14)
C26 N6 Y1 114.78(11)
C25 N6 Y1 106.76(11)
C26 N6 H6N 106.1
C25 N6 H6N 106.1
Y1 N6 H6N 106.1
N1 C1 C2 121.87(18)
N1 C1 C26 117.76(16)
C2 C1 C26 120.20(18)
C3 C2 C1 118.78(19)
C3 C2 H2 120.6
C1 C2 H2 120.6
C4 C3 C2 119.61(18)
C4 C3 H3 120.2
C2 C3 H3 120.2
C3 C4 C5 118.78(19)
C3 C4 H4 120.6
C5 C4 H4 120.6
N1 C5 C4 121.98(18)
N1 C5 C6 116.81(16)
C4 C5 C6 121.18(17)
N2 C6 C5 110.44(15)
N2 C6 H6A 109.6
C5 C6 H6A 109.6
N2 C6 H6B 109.6
C5 C6 H6B 109.6
H6A C6 H6B 108.1
N2 C7 C8 110.33(16)
N2 C7 C12 110.02(14)
C8 C7 C12 112.68(16)
N2 C7 H7 107.9
C8 C7 H7 107.9
C12 C7 H7 107.9
C7 C8 C9 112.18(17)
C7 C8 H8A 109.2
C9 C8 H8A 109.2
C7 C8 H8B 109.2
C9 C8 H8B 109.2
H8A C8 H8B 107.9
C10 C9 C8 110.39(18)
C10 C9 H9A 109.6
C8 C9 H9A 109.6
C10 C9 H9B 109.6
C8 C9 H9B 109.6
H9A C9 H9B 108.1
C9 C10 C11 111.41(19)
C9 C10 H10A 109.3
C11 C10 H10A 109.3
C9 C10 H10B 109.3
C11 C10 H10B 109.3
H10A C10 H10B 108.0
C10 C11 C12 110.36(17)
C10 C11 H11A 109.6
C12 C11 H11A 109.6
C10 C11 H11B 109.6
C12 C11 H11B 109.6
H11A C11 H11B 108.1
N3 C12 C11 114.84(16)
N3 C12 C7 106.03(15)
C11 C12 C7 111.29(15)
N3 C12 H12 108.2
C11 C12 H12 108.2
C7 C12 H12 108.2
N3 C13 C14 111.93(15)
N3 C13 H13A 109.2
C14 C13 H13A 109.2
N3 C13 H13B 109.2
C14 C13 H13B 109.2
H13A C13 H13B 107.9
N4 C14 C15 122.18(17)
N4 C14 C13 115.29(16)
C15 C14 C13 122.42(17)
C14 C15 C16 118.90(18)
C14 C15 H15 120.5
C16 C15 H15 120.5
C15 C16 C17 119.07(19)
C15 C16 H16 120.5
C17 C16 H16 120.5
C18 C17 C16 118.75(18)
C18 C17 H17 120.6
C16 C17 H17 120.6
N4 C18 C17 121.93(18)
N4 C18 C19 116.44(16)
C17 C18 C19 121.63(17)
N5 C19 C18 110.66(15)
N5 C19 H19A 109.5
C18 C19 H19A 109.5
N5 C19 H19B 109.5
C18 C19 H19B 109.5
H19A C19 H19B 108.1
N5 C20 C21 111.01(14)
N5 C20 C25 110.74(14)
C21 C20 C25 112.07(15)
N5 C20 H20 107.6
C21 C20 H20 107.6
C25 C20 H20 107.6
C22 C21 C20 111.04(16)
C22 C21 H21A 109.4
C20 C21 H21A 109.4
C22 C21 H21B 109.4
C20 C21 H21B 109.4
H21A C21 H21B 108.0
C21 C22 C23 109.49(17)
C21 C22 H22A 109.8
C23 C22 H22A 109.8
C21 C22 H22B 109.8
C23 C22 H22B 109.8
H22A C22 H22B 108.2
C22 C23 C24 110.86(16)
C22 C23 H23A 109.5
C24 C23 H23A 109.5
C22 C23 H23B 109.5
C24 C23 H23B 109.5
H23A C23 H23B 108.1
C23 C24 C25 111.65(17)
C23 C24 H24A 109.3
C25 C24 H24A 109.3
C23 C24 H24B 109.3
C25 C24 H24B 109.3
H24A C24 H24B 108.0
N6 C25 C24 113.09(16)
N6 C25 C20 106.77(13)
C24 C25 C20 109.80(15)
N6 C25 H25 109.0
C24 C25 H25 109.0
C20 C25 H25 109.0
N6 C26 C1 115.10(16)
N6 C26 H26A 108.5
C1 C26 H26A 108.5
N6 C26 H26B 108.5
C1 C26 H26B 108.5
H26A C26 H26B 107.5
C1M O1M H1M 109.5
O1M C1M H1A 109.5
O1M C1M H1B 109.5
H1A C1M H1B 109.5
O1M C1M H1C 109.5
H1A C1M H1C 109.5
H1B C1M H1C 109.5
H1D C10M H1E 109.5
H1D C10M H1F 109.5
H1E C10M H1F 109.5
Y1 O1W H1W 129.5
Y1 O1W H2W 119.9
H1W O1W H2W 110.5
H3W O2W H4W 110.4
H5W O3W H6W 110.3

loop_
_geom_bond_atom_site_label_1
_geom_bond_atom_site_label_2
_geom_bond_distance
Y1 O1W 2.3141(14)
Y1 N1 2.4600(15)
Y1 N4 2.4620(16)
Y1 N6 2.4913(16)
Y1 N3 2.4917(16)
Y1 N5 2.4989(16)
Y1 N2 2.5026(15)
Y1 Cl1 2.6545(6)
N1 C1 1.343(2)
N1 C5 1.347(2)
N2 C6 1.475(3)
N2 C7 1.489(2)
N2 H2N 1.0000
N3 C13 1.476(2)
N3 C12 1.496(2)
N3 H3N 1.0000
N4 C14 1.346(2)
N4 C18 1.347(2)
N5 C19 1.482(2)
N5 C20 1.492(2)
N5 H5N 1.0000
N6 C26 1.480(2)
N6 C25 1.511(2)
N6 H6N 1.0000
C1 C2 1.388(3)
C1 C26 1.504(3)
C2 C3 1.381(3)
C2 H2 0.9500
C3 C4 1.378(3)
C3 H3 0.9500
C4 C5 1.385(3)
C4 H4 0.9500
C5 C6 1.508(3)
C6 H6A 0.9900
C6 H6B 0.9900
C7 C8 1.528(3)
C7 C12 1.538(3)
C7 H7 1.0000
C8 C9 1.532(3)
C8 H8A 0.9900
C8 H8B 0.9900
C9 C10 1.513(3)
C9 H9A 0.9900
C9 H9B 0.9900
C10 C11 1.530(3)
C10 H10A 0.9900
C10 H10B 0.9900
C11 C12 1.530(3)
C11 H11A 0.9900
C11 H11B 0.9900
C12 H12 1.0000
C13 C14 1.503(3)
C13 H13A 0.9900
C13 H13B 0.9900
C14 C15 1.385(3)
C15 C16 1.386(3)
C15 H15 0.9500
C16 C17 1.398(3)
C16 H16 0.9500
C17 C18 1.387(3)
C17 H17 0.9500
C18 C19 1.505(3)
C19 H19A 0.9900
C19 H19B 0.9900
C20 C21 1.531(2)
C20 C25 1.536(3)
C20 H20 1.0000
C21 C22 1.522(3)
C21 H21A 0.9900
C21 H21B 0.9900
C22 C23 1.524(3)
C22 H22A 0.9900
C22 H22B 0.9900
C23 C24 1.527(3)
C23 H23A 0.9900
C23 H23B 0.9900
C24 C25 1.532(3)
C24 H24A 0.9900
C24 H24B 0.9900
C25 H25 1.0000
C26 H26A 0.9900
C26 H26B 0.9900
O1M C1M 1.412(3)
O1M H1M 0.8400
C1M H1A 0.9800
C1M H1B 0.9800
C1M H1C 0.9800
C10M H1D 0.9800
C10M H1E 0.9800
C10M H1F 0.9800
O1W H1W 0.8395
O1W H2W 0.8394
O2W H3W 0.8396
O2W H4W 0.8400
O3W H5W 0.8400
O3W H6W 0.8405

loop_
_geom_torsion_atom_site_label_1
_geom_torsion_atom_site_label_2
_geom_torsion_atom_site_label_3
_geom_torsion_atom_site_label_4
_geom_torsion
C5 N1 C1 C2 1.3(3)
Y1 N1 C1 C2 -179.60(14)
C5 N1 C1 C26 -174.04(17)
Y1 N1 C1 C26 5.1(2)
N1 C1 C2 C3 -2.0(3)
C26 C1 C2 C3 173.18(19)
C1 C2 C3 C4 0.8(3)
C2 C3 C4 C5 1.1(3)
C1 N1 C5 C4 0.7(3)
Y1 N1 C5 C4 -178.43(14)
C1 N1 C5 C6 -177.48(17)
Y1 N1 C5 C6 3.4(2)
C3 C4 C5 N1 -1.9(3)
C3 C4 C5 C6 176.24(18)
C7 N2 C6 C5 -89.05(18)
Y1 N2 C6 C5 40.00(18)
N1 C5 C6 N2 -29.0(2)
C4 C5 C6 N2 152.76(17)
C6 N2 C7 C8 -89.33(19)
Y1 N2 C7 C8 141.16(14)
C6 N2 C7 C12 145.72(15)
Y1 N2 C7 C12 16.22(18)
N2 C7 C8 C9 -174.68(18)
C12 C7 C8 C9 -51.3(2)
C7 C8 C9 C10 54.1(3)
C8 C9 C10 C11 -58.2(3)
C9 C10 C11 C12 59.0(2)
C13 N3 C12 C11 -44.2(2)
Y1 N3 C12 C11 -167.18(14)
C13 N3 C12 C7 -167.57(14)
Y1 N3 C12 C7 69.50(13)
C10 C11 C12 N3 -175.25(17)
C10 C11 C12 C7 -54.8(2)
N2 C7 C12 N3 -59.27(18)
C8 C7 C12 N3 177.14(15)
N2 C7 C12 C11 175.20(15)
C8 C7 C12 C11 51.6(2)
C12 N3 C13 C14 -78.6(2)
Y1 N3 C13 C14 37.05(18)
C18 N4 C14 C15 2.9(3)
Y1 N4 C14 C15 -171.66(14)
C18 N4 C14 C13 -173.39(16)
Y1 N4 C14 C13 12.1(2)
N3 C13 C14 N4 -32.5(2)
N3 C13 C14 C15 151.28(17)
N4 C14 C15 C16 -2.0(3)
C13 C14 C15 C16 174.01(18)
C14 C15 C16 C17 -0.7(3)
C15 C16 C17 C18 2.4(3)
C14 N4 C18 C17 -1.1(3)
Y1 N4 C18 C17 173.57(14)
C14 N4 C18 C19 179.80(16)
Y1 N4 C18 C19 -5.6(2)
C16 C17 C18 N4 -1.5(3)
C16 C17 C18 C19 177.56(18)
C20 N5 C19 C18 -82.94(18)
Y1 N5 C19 C18 44.15(17)
N4 C18 C19 N5 -26.4(2)
C17 C18 C19 N5 154.45(17)
C19 N5 C20 C21 -81.81(18)
Y1 N5 C20 C21 152.57(12)
C19 N5 C20 C25 153.04(15)
Y1 N5 C20 C25 27.42(17)
N5 C20 C21 C22 179.29(16)
C25 C20 C21 C22 -56.3(2)
C20 C21 C22 C23 57.7(2)
C21 C22 C23 C24 -58.6(2)
C22 C23 C24 C25 58.0(2)
C26 N6 C25 C24 -50.1(2)
Y1 N6 C25 C24 -179.59(12)
C26 N6 C25 C20 -170.94(15)
Y1 N6 C25 C20 59.55(15)
C23 C24 C25 N6 -173.68(16)
C23 C24 C25 C20 -54.6(2)
N5 C20 C25 N6 -58.74(18)
C21 C20 C25 N6 176.71(15)
N5 C20 C25 C24 178.33(15)
C21 C20 C25 C24 53.8(2)
C25 N6 C26 C1 -104.73(19)
Y1 N6 C26 C1 20.8(2)
N1 C1 C26 N6 -17.5(2)
C2 C1 C26 N6 167.15(17)
